data_4512870
loop_
_publ_author_name
'Neogi, Ishita'
'Bajpai, Alankriti'
'Savitha, Govardhan'
'Moorthy, Jarugu Narasimha'

_publ_section_title
;
 Tetraarylbiphenyl as a New Lattice Inclusion Host by Structure
 Reductionism: Shape and Size Complementarity Based on Torsional
 Flexibility
;
_journal_issue 5
_journal_name_full 'Crystal Growth &amp; Design'
_journal_page_first 2129
_journal_paper_doi 10.1021/cg501711t
_journal_volume 15
_journal_year 2015
_chemical_formula_moiety '2(C48 H50 O4), C6 H8 O'
_chemical_formula_sum 'C102 H108 O9'
_chemical_formula_weight 1477.88
_chemical_name_common TB
_chemical_name_systematic 3,3,5,5-Tetrakis(2,6-dimethyl-4-methoxyphenyl)biphenyl-cyclohexenone
_space_group_crystal_system triclinic
_space_group_IT_number 2
_space_group_name_Hall '-P 1'
_space_group_name_H-M_alt 'P -1'
_symmetry_space_group_name_Hall '-P 1'
_symmetry_space_group_name_H-M 'P -1'
_atom_sites_solution_hydrogens geom
_audit_creation_method SHELXL-2014/5
_cell_angle_alpha 92.828(9)
_cell_angle_beta 96.746(8)
_cell_angle_gamma 107.279(8)
_cell_formula_units_Z 1
_cell_length_a 11.118(5)
_cell_length_b 13.770(6)
_cell_length_c 14.464(6)
_cell_measurement_reflns_used 1541
_cell_measurement_temperature 100(2)
_cell_measurement_theta_max 25.68
_cell_measurement_theta_min 2.26
_cell_volume 2091.5(16)
_computing_cell_refinement 'Bruker SAINT'
_computing_data_collection 'Bruker APEX2'
_computing_data_reduction 'Bruker SAINT'
_computing_molecular_graphics 'Ortep for Windows (Farrugia, 2012)'
_computing_publication_material 'WinGX publication routines (Farrugia, 2012)'
_computing_structure_refinement 'SHELXL-2014/5 (Sheldrick, 2014)'
_computing_structure_solution SHELX-97
_diffrn_ambient_temperature 100(2)
_diffrn_measured_fraction_theta_full 0.979
_diffrn_measured_fraction_theta_max 0.939
_diffrn_measurement_device_type 'Bruker APEX-II CCD'
_diffrn_measurement_method '\f and \w scans'
_diffrn_radiation_monochromator graphite
_diffrn_radiation_source 'sealed tube'
_diffrn_radiation_type MoK\a
_diffrn_radiation_wavelength 0.71073
_diffrn_reflns_av_R_equivalents 0.0444
_diffrn_reflns_av_unetI/netI 0.1050
_diffrn_reflns_Laue_measured_fraction_full 0.979
_diffrn_reflns_Laue_measured_fraction_max 0.939
_diffrn_reflns_limit_h_max 14
_diffrn_reflns_limit_h_min -14
_diffrn_reflns_limit_k_max 10
_diffrn_reflns_limit_k_min -18
_diffrn_reflns_limit_l_max 17
_diffrn_reflns_limit_l_min -19
_diffrn_reflns_number 13661
_diffrn_reflns_point_group_measured_fraction_full 0.979
_diffrn_reflns_point_group_measured_fraction_max 0.939
_diffrn_reflns_theta_full 25.242
_diffrn_reflns_theta_max 28.348
_diffrn_reflns_theta_min 1.937
_exptl_absorpt_coefficient_mu 0.073
_exptl_absorpt_correction_type none
_exptl_crystal_colour colorless
_exptl_crystal_density_diffrn 1.173
_exptl_crystal_density_method 'not measured'
_exptl_crystal_description square
_exptl_crystal_F_000 792
_exptl_crystal_size_max 0.2
_exptl_crystal_size_mid 0.1
_exptl_crystal_size_min 0.08
_refine_diff_density_max 0.627
_refine_diff_density_min -0.508
_refine_diff_density_rms 0.152
_refine_ls_extinction_coef 0.064(9)
_refine_ls_extinction_expression Fc^*^=kFc[1+0.001xFc^2^\l^3^/sin(2\q)]^-1/4^
_refine_ls_extinction_method SHELXL
_refine_ls_goodness_of_fit_ref 1.115
_refine_ls_hydrogen_treatment constr
_refine_ls_matrix_type full
_refine_ls_number_parameters 545
_refine_ls_number_reflns 9803
_refine_ls_number_restraints 42
_refine_ls_restrained_S_all 1.114
_refine_ls_R_factor_all 0.1706
_refine_ls_R_factor_gt 0.1049
_refine_ls_shift/su_max 0.000
_refine_ls_shift/su_mean 0.000
_refine_ls_structure_factor_coef Fsqd
_refine_ls_weighting_details 'w=1/[\s^2^(Fo^2^)+(0.2000P)^2^] where P=(Fo^2^+2Fc^2^)/3'
_refine_ls_weighting_scheme calc
_refine_ls_wR_factor_gt 0.2617
_refine_ls_wR_factor_ref 0.3711
_reflns_Friedel_coverage 0.000
_reflns_number_gt 5335
_reflns_number_total 10438
_reflns_threshold_expression 'I > 2\s(I)'
_cod_data_source_file cg501711t_si_007.cif
_cod_data_source_block TB-G5
_cod_depositor_comments 'Adding full bibliography for 4512869--4512878.cif.'
_cod_original_cell_volume 2091.6(16)
_cod_database_code 4512870
_shelx_space_group_comment
;
The symmetry employed for this shelxl refinement is uniquely defined
by the following loop, which should always be used as a source of
symmetry information in preference to the above space-group names.
They are only intended as comments.
;
_shelxl_version_number 2014/5

loop_
_space_group_symop_operation_xyz
'x, y, z'
'-x, -y, -z'

loop_
_atom_site_label
_atom_site_type_symbol
_atom_site_fract_x
_atom_site_fract_y
_atom_site_fract_z
_atom_site_U_iso_or_equiv
_atom_site_adp_type
_atom_site_occupancy
_atom_site_site_symmetry_order
_atom_site_calc_flag
_atom_site_refinement_flags_posn
_atom_site_refinement_flags_adp
_atom_site_refinement_flags_occupancy
_atom_site_disorder_assembly
_atom_site_disorder_group
C1 C 0.8300(4) 0.5292(4) 0.5195(3) 0.0516(11) Uani 1 1 d . . . . .
H1A H 0.9037 0.5619 0.5643 0.077 Uiso 1 1 calc R U . . .
H1B H 0.7565 0.5079 0.5511 0.077 Uiso 1 1 calc R U . . .
H1C H 0.8180 0.5762 0.4751 0.077 Uiso 1 1 calc R U . . .
C2 C 0.7575(3) 0.3915(3) 0.3991(2) 0.0356(9) Uani 1 1 d . . . . .
C3 C 0.6426(4) 0.4111(3) 0.3754(2) 0.0359(9) Uani 1 1 d . . . . .
H3 H 0.6224 0.4604 0.4113 0.043 Uiso 1 1 calc R U . . .
C4 C 0.5576(3) 0.3575(3) 0.2985(3) 0.0346(8) Uani 1 1 d . . . . .
C5 C 0.5872(3) 0.2839(3) 0.2444(3) 0.0327(8) Uani 1 1 d . . . . .
C6 C 0.7030(3) 0.2629(3) 0.2688(3) 0.0331(8) Uani 1 1 d . . . . .
C7 C 0.7859(3) 0.3171(3) 0.3457(3) 0.0344(8) Uani 1 1 d . . . . .
H7 H 0.8623 0.3034 0.3618 0.041 Uiso 1 1 calc R U . . .
C8 C 0.4322(4) 0.3792(3) 0.2756(3) 0.0440(10) Uani 1 1 d . . . . .
H8A H 0.4220 0.3943 0.2116 0.066 Uiso 1 1 calc R U . . .
H8B H 0.4313 0.4366 0.3157 0.066 Uiso 1 1 calc R U . . .
H8C H 0.3637 0.3204 0.2850 0.066 Uiso 1 1 calc R U . . .
C9 C 0.7378(4) 0.1832(3) 0.2112(3) 0.0402(9) Uani 1 1 d . . . . .
H9A H 0.8157 0.1750 0.2406 0.060 Uiso 1 1 calc R U . . .
H9B H 0.7485 0.2047 0.1497 0.060 Uiso 1 1 calc R U . . .
H9C H 0.6711 0.1194 0.2066 0.060 Uiso 1 1 calc R U . . .
C10 C 0.4975(3) 0.2260(3) 0.1609(2) 0.0299(8) Uani 1 1 d . . . . .
C11 C 0.4076(3) 0.1325(3) 0.1702(2) 0.0313(8) Uani 1 1 d . . . . .
H11 H 0.4049 0.1066 0.2283 0.038 Uiso 1 1 calc R U . . .
C12 C 0.3213(3) 0.0770(3) 0.0933(2) 0.0297(8) Uani 1 1 d . . . . .
C13 C 0.3268(3) 0.1167(3) 0.0066(2) 0.0307(8) Uani 1 1 d . . . . .
H13 H 0.2699 0.0807 -0.0447 0.037 Uiso 1 1 calc R U . . .
C14 C 0.4169(3) 0.2103(3) -0.0048(2) 0.0320(8) Uani 1 1 d . . . . .
C15 C 0.5005(3) 0.2637(3) 0.0733(2) 0.0326(8) Uani 1 1 d . . . . .
H15 H 0.5598 0.3259 0.0667 0.039 Uiso 1 1 calc R U . . .
C16 C 0.4188(3) 0.2510(3) -0.0990(3) 0.0331(8) Uani 1 1 d . . . . .
C17 C 0.4636(3) 0.2049(3) -0.1705(3) 0.0335(8) Uani 1 1 d . . . . .
C18 C 0.4628(3) 0.2418(3) -0.2586(3) 0.0364(9) Uani 1 1 d . . . . .
H18 H 0.4937 0.2115 -0.3055 0.044 Uiso 1 1 calc R U . . .
C19 C 0.4166(4) 0.3230(3) -0.2772(3) 0.0393(9) Uani 1 1 d . . . . .
C20 C 0.3723(4) 0.3689(3) -0.2062(3) 0.0415(9) Uani 1 1 d . . . . .
H20 H 0.3410 0.4232 -0.2186 0.050 Uiso 1 1 calc R U . . .
C21 C 0.3738(4) 0.3355(3) -0.1177(3) 0.0366(9) Uani 1 1 d . . . . .
C22 C 0.3235(4) 0.3859(3) -0.0425(3) 0.0477(10) Uani 1 1 d . . . . .
H22A H 0.2873 0.4353 -0.0687 0.072 Uiso 1 1 calc R U . . .
H22B H 0.3919 0.4194 0.0063 0.072 Uiso 1 1 calc R U . . .
H22C H 0.2594 0.3352 -0.0171 0.072 Uiso 1 1 calc R U . . .
C23 C 0.5116(4) 0.1148(3) -0.1541(3) 0.0422(9) Uani 1 1 d . . . . .
H23A H 0.5585 0.1048 -0.2035 0.063 Uiso 1 1 calc R U . . .
H23B H 0.4408 0.0547 -0.1531 0.063 Uiso 1 1 calc R U . . .
H23C H 0.5661 0.1275 -0.0953 0.063 Uiso 1 1 calc R U . . .
C24 C 0.4580(6) 0.3204(4) -0.4346(3) 0.0642(14) Uani 1 1 d . . . . .
H24A H 0.4448 0.3529 -0.4905 0.096 Uiso 1 1 calc R U . . .
H24B H 0.4148 0.2484 -0.4457 0.096 Uiso 1 1 calc R U . . .
H24C H 0.5473 0.3314 -0.4172 0.096 Uiso 1 1 calc R U . . .
C25 C 0.2246(3) -0.0207(3) 0.1060(2) 0.0286(7) Uani 1 1 d . . . . .
C26 C 0.1764(3) -0.0373(3) 0.1906(2) 0.0313(8) Uani 1 1 d . . . . .
H26 H 0.2039 0.0145 0.2391 0.038 Uiso 1 1 calc R U . . .
C27 C 0.0884(3) -0.1291(3) 0.2046(2) 0.0310(8) Uani 1 1 d . . . . .
C28 C 0.0463(3) -0.2056(3) 0.1308(2) 0.0317(8) Uani 1 1 d . . . . .
H28 H -0.0143 -0.2666 0.1388 0.038 Uiso 1 1 calc R U . . .
C29 C 0.0925(3) -0.1931(3) 0.0461(2) 0.0294(7) Uani 1 1 d . . . . .
C30 C 0.1811(3) -0.1009(3) 0.0343(2) 0.0291(7) Uani 1 1 d . . . . .
H30 H 0.2126 -0.0919 -0.0225 0.035 Uiso 1 1 calc R U . . .
C32 C 0.1152(4) -0.1939(3) 0.3618(3) 0.0437(10) Uani 1 1 d . . . . .
C39 C 0.0478(4) -0.1476(3) 0.2989(2) 0.0345(8) Uani 1 1 d . . . . .
C40 C 0.0829(4) -0.2090(4) 0.4500(3) 0.0494(11) Uani 1 1 d . . . . .
H40 H 0.1267 -0.2415 0.4902 0.059 Uiso 1 1 calc R U . . .
C41 C -0.0123(4) -0.1770(3) 0.4794(3) 0.0423(10) Uani 1 1 d . . . . .
C42 C -0.0816(4) -0.1314(3) 0.4189(3) 0.0438(10) Uani 1 1 d . . . . .
H42 H -0.1476 -0.1109 0.4385 0.053 Uiso 1 1 calc R U . . .
C43 C -0.0512(4) -0.1166(3) 0.3275(3) 0.0389(9) Uani 1 1 d . . . . .
C44 C -0.1265(4) -0.0683(4) 0.2615(3) 0.0521(11) Uani 1 1 d . . . . .
H44A H -0.1849 -0.0455 0.2942 0.078 Uiso 1 1 calc R U . . .
H44B H -0.1730 -0.1174 0.2106 0.078 Uiso 1 1 calc R U . . .
H44C H -0.0697 -0.0110 0.2377 0.078 Uiso 1 1 calc R U . . .
C45 C 0.2228(5) -0.2297(5) 0.3338(4) 0.0672(15) Uani 1 1 d . . . . .
H45A H 0.2516 -0.2654 0.3829 0.101 Uiso 1 1 calc R U . . .
H45B H 0.2917 -0.1718 0.3234 0.101 Uiso 1 1 calc R U . . .
H45C H 0.1934 -0.2746 0.2775 0.101 Uiso 1 1 calc R U . . .
C46 C -0.1305(5) -0.1612(4) 0.6037(3) 0.0645(14) Uani 1 1 d . . . . .
H46A H -0.1335 -0.1743 0.6682 0.097 Uiso 1 1 calc R U . . .
H46B H -0.2106 -0.1981 0.5674 0.097 Uiso 1 1 calc R U . . .
H46C H -0.1140 -0.0894 0.5981 0.097 Uiso 1 1 calc R U . . .
C47 C 0.0543(3) -0.2775(3) -0.0313(3) 0.0337(8) Uani 1 1 d . . . . .
C48 C 0.1096(4) -0.3571(3) -0.0289(3) 0.0372(9) Uani 1 1 d . . . . .
C49 C 0.0806(4) -0.4289(3) -0.1058(3) 0.0423(10) Uani 1 1 d . . . . .
H49 H 0.1169 -0.4816 -0.1045 0.051 Uiso 1 1 calc R U . . .
C50 C -0.0005(4) -0.4239(3) -0.1837(3) 0.0409(9) Uani 1 1 d . . . . .
C51 C -0.0601(4) -0.3480(3) -0.1843(3) 0.0403(9) Uani 1 1 d . . . . .
H51 H -0.1191 -0.3471 -0.2352 0.048 Uiso 1 1 calc R U . . .
C52 C -0.0324(3) -0.2739(3) -0.1097(3) 0.0343(8) Uani 1 1 d . . . . .
C53 C -0.0922(4) -0.1893(3) -0.1148(3) 0.0420(9) Uani 1 1 d . . . . .
H53A H -0.1678 -0.2103 -0.1597 0.063 Uiso 1 1 calc R U . . .
H53B H -0.0332 -0.1295 -0.1334 0.063 Uiso 1 1 calc R U . . .
H53C H -0.1136 -0.1739 -0.0546 0.063 Uiso 1 1 calc R U . . .
C54 C 0.1991(4) -0.3646(3) 0.0544(3) 0.0458(10) Uani 1 1 d . . . . .
H54A H 0.2278 -0.4229 0.0437 0.069 Uiso 1 1 calc R U . . .
H54B H 0.1560 -0.3718 0.1086 0.069 Uiso 1 1 calc R U . . .
H54C H 0.2709 -0.3038 0.0644 0.069 Uiso 1 1 calc R U . . .
C55 C 0.0490(7) -0.5514(4) -0.2753(3) 0.0718(17) Uani 1 1 d . . . . .
H55A H 0.0280 -0.5855 -0.3373 0.108 Uiso 1 1 calc R U . . .
H55B H 0.0375 -0.6012 -0.2304 0.108 Uiso 1 1 calc R U . . .
H55C H 0.1361 -0.5090 -0.2664 0.108 Uiso 1 1 calc R U . . .
O1 O 0.8475(3) 0.4424(2) 0.47196(18) 0.0435(7) Uani 1 1 d . . . . .
O2 O 0.4092(3) 0.3623(2) -0.36165(19) 0.0485(8) Uani 1 1 d . . . . .
O3 O -0.0317(3) -0.4898(2) -0.2635(2) 0.0558(9) Uani 1 1 d . . . . .
O4 O -0.0326(3) -0.1935(3) 0.5707(2) 0.0566(9) Uani 1 1 d . . . . .
C1A C 0.437(2) 0.050(2) 0.4579(11) 0.069(5) Uani 0.5 1 d . U P A -1
C2A C 0.5443(18) 0.0530(17) 0.4196(8) 0.073(5) Uani 0.5 1 d . U P A -1
H2A H 0.5674 0.0872 0.3675 0.088 Uiso 0.5 1 calc R U P A -1
C3A C 0.3803(19) -0.0074(16) 0.5247(17) 0.064(6) Uani 0.5 1 d . U P A -1
H3A1 H 0.3824 0.0377 0.5790 0.077 Uiso 0.5 1 calc R U P A -1
H3A2 H 0.2918 -0.0416 0.5004 0.077 Uiso 0.5 1 calc R U P A -1
O1A O 0.3668(8) 0.0885(8) 0.4029(5) 0.078(2) Uani 0.5 1 d . U P A -1
C1B C 0.5945(18) -0.0408(15) 0.5689(12) 0.055(4) Uani 0.5 1 d . U P A -1
H1BA H 0.6298 0.0146 0.6178 0.066 Uiso 0.5 1 calc R U P A -1
H1BB H 0.6264 -0.0974 0.5833 0.066 Uiso 0.5 1 calc R U P A -1
C2B C 0.621(3) -0.006(3) 0.4717(16) 0.106(10) Uani 0.5 1 d . U P A -1
H2B H 0.6851 -0.0214 0.4445 0.127 Uiso 0.5 1 calc R U P A -1
C3B C 0.4349(19) -0.0765(14) 0.5510(8) 0.069(5) Uani 0.5 1 d . U P A -1
H3BA H 0.4055 -0.1340 0.5038 0.082 Uiso 0.5 1 calc R U P A -1
H3BB H 0.4045 -0.1007 0.6084 0.082 Uiso 0.5 1 calc R U P A -1

loop_
_atom_site_aniso_label
_atom_site_aniso_U_11
_atom_site_aniso_U_22
_atom_site_aniso_U_33
_atom_site_aniso_U_23
_atom_site_aniso_U_13
_atom_site_aniso_U_12
C1 0.047(2) 0.058(3) 0.044(2) -0.018(2) -0.0051(19) 0.014(2)
C2 0.0350(19) 0.035(2) 0.0314(19) 0.0034(16) -0.0004(15) 0.0051(16)
C3 0.040(2) 0.037(2) 0.0292(18) -0.0001(15) 0.0078(15) 0.0083(16)
C4 0.0346(18) 0.0337(19) 0.0331(19) 0.0035(16) 0.0059(15) 0.0060(15)
C5 0.0328(18) 0.0279(18) 0.0361(19) 0.0057(15) 0.0060(15) 0.0063(15)
C6 0.0323(18) 0.0335(19) 0.0350(19) 0.0052(15) 0.0076(15) 0.0106(15)
C7 0.0334(18) 0.0332(19) 0.0368(19) 0.0055(16) 0.0047(15) 0.0101(15)
C8 0.035(2) 0.048(2) 0.049(2) -0.0079(19) 0.0027(17) 0.0143(18)
C9 0.036(2) 0.040(2) 0.045(2) 0.0037(18) 0.0089(17) 0.0122(17)
C10 0.0305(17) 0.0309(18) 0.0301(17) 0.0033(14) 0.0069(14) 0.0111(14)
C11 0.0296(17) 0.0330(19) 0.0318(18) 0.0068(15) 0.0066(14) 0.0087(15)
C12 0.0310(17) 0.0310(18) 0.0294(17) 0.0029(14) 0.0058(14) 0.0123(15)
C13 0.0298(17) 0.0326(18) 0.0312(18) 0.0024(15) 0.0081(14) 0.0103(15)
C14 0.0296(17) 0.0329(19) 0.0354(19) 0.0052(15) 0.0096(14) 0.0099(15)
C15 0.0330(18) 0.0252(17) 0.0378(19) 0.0043(15) 0.0099(15) 0.0040(14)
C16 0.0282(17) 0.0331(19) 0.0354(19) 0.0013(15) 0.0016(14) 0.0067(15)
C17 0.0315(18) 0.0326(19) 0.0357(19) 0.0036(15) 0.0021(15) 0.0097(15)
C18 0.0367(19) 0.038(2) 0.0346(19) 0.0023(16) 0.0103(16) 0.0103(16)
C19 0.041(2) 0.041(2) 0.035(2) 0.0084(17) 0.0036(16) 0.0118(17)
C20 0.045(2) 0.039(2) 0.047(2) 0.0097(18) 0.0091(18) 0.0209(18)
C21 0.039(2) 0.036(2) 0.036(2) 0.0039(16) 0.0099(16) 0.0128(16)
C22 0.057(3) 0.048(2) 0.049(2) 0.011(2) 0.018(2) 0.026(2)
C23 0.049(2) 0.044(2) 0.038(2) 0.0072(18) 0.0090(18) 0.0195(19)
C24 0.088(4) 0.069(3) 0.048(3) 0.019(2) 0.016(3) 0.038(3)
C25 0.0285(16) 0.0296(18) 0.0299(17) 0.0048(14) 0.0053(13) 0.0114(14)
C26 0.0345(18) 0.0298(18) 0.0299(18) 0.0030(14) 0.0038(14) 0.0106(15)
C27 0.0301(17) 0.0316(18) 0.0341(18) 0.0059(15) 0.0092(14) 0.0113(15)
C28 0.0339(18) 0.0273(18) 0.0320(18) 0.0047(14) 0.0028(14) 0.0067(14)
C29 0.0293(17) 0.0309(18) 0.0285(17) 0.0074(14) 0.0047(13) 0.0091(14)
C30 0.0345(18) 0.0333(19) 0.0240(16) 0.0056(14) 0.0076(13) 0.0154(15)
C32 0.048(2) 0.046(2) 0.036(2) 0.0125(18) 0.0076(18) 0.0112(19)
C39 0.0389(19) 0.0302(19) 0.0292(18) 0.0003(15) 0.0060(15) 0.0025(15)
C40 0.056(3) 0.064(3) 0.036(2) 0.018(2) 0.0087(19) 0.027(2)
C41 0.054(2) 0.040(2) 0.0319(19) 0.0078(17) 0.0079(18) 0.0113(19)
C42 0.046(2) 0.042(2) 0.045(2) -0.0019(18) 0.0142(19) 0.0137(19)
C43 0.043(2) 0.039(2) 0.0312(19) 0.0024(16) 0.0085(16) 0.0073(17)
C44 0.050(2) 0.064(3) 0.052(3) 0.012(2) 0.017(2) 0.028(2)
C45 0.061(3) 0.100(4) 0.061(3) 0.040(3) 0.018(2) 0.047(3)
C46 0.084(4) 0.064(3) 0.053(3) 0.007(2) 0.031(3) 0.026(3)
C47 0.0303(17) 0.0330(19) 0.038(2) 0.0042(16) 0.0079(15) 0.0087(15)
C48 0.0353(19) 0.036(2) 0.041(2) 0.0048(17) 0.0072(16) 0.0106(16)
C49 0.046(2) 0.029(2) 0.055(3) 0.0047(18) 0.019(2) 0.0128(17)
C50 0.044(2) 0.034(2) 0.039(2) -0.0064(17) 0.0099(17) 0.0024(17)
C51 0.039(2) 0.039(2) 0.036(2) -0.0019(17) 0.0061(16) 0.0020(17)
C52 0.0320(18) 0.038(2) 0.0310(18) 0.0009(16) 0.0058(14) 0.0078(16)
C53 0.047(2) 0.044(2) 0.036(2) 0.0004(17) -0.0002(17) 0.0169(19)
C54 0.047(2) 0.045(2) 0.052(2) 0.015(2) 0.0088(19) 0.0231(19)
C55 0.144(5) 0.040(3) 0.048(3) 0.010(2) 0.040(3) 0.041(3)
O1 0.0437(15) 0.0436(16) 0.0382(15) -0.0076(12) -0.0063(12) 0.0120(13)
O2 0.0657(19) 0.0525(18) 0.0354(15) 0.0182(13) 0.0127(14) 0.0260(15)
O3 0.074(2) 0.0403(17) 0.0484(18) -0.0120(13) 0.0212(16) 0.0082(15)
O4 0.070(2) 0.069(2) 0.0386(16) 0.0115(15) 0.0195(15) 0.0264(17)
C1A 0.084(12) 0.099(11) 0.031(8) -0.013(7) -0.021(6) 0.053(9)
C2A 0.081(10) 0.119(14) 0.012(6) 0.003(7) 0.001(6) 0.023(9)
C3A 0.064(9) 0.050(7) 0.075(12) 0.002(7) 0.044(9) 0.001(7)
O1A 0.074(5) 0.097(6) 0.064(5) 0.002(5) -0.005(4) 0.037(5)
C1B 0.071(10) 0.056(8) 0.043(9) 0.013(7) -0.008(7) 0.032(7)
C2B 0.122(15) 0.135(19) 0.041(10) -0.012(11) -0.026(9) 0.028(13)
C3B 0.097(10) 0.069(9) 0.012(6) 0.012(6) -0.005(7) -0.015(7)

loop_
_atom_type_symbol
_atom_type_description
_atom_type_scat_dispersion_real
_atom_type_scat_dispersion_imag
_atom_type_scat_source
C C 0.0033 0.0016 'International Tables Vol C Tables 4.2.6.8 and 6.1.1.4'
O O 0.0106 0.0060 'International Tables Vol C Tables 4.2.6.8 and 6.1.1.4'
H H 0.0000 0.0000 'International Tables Vol C Tables 4.2.6.8 and 6.1.1.4'

loop_
_geom_angle_atom_site_label_1
_geom_angle_atom_site_label_2
_geom_angle_atom_site_label_3
_geom_angle
O1 C1 H1A 109.5
O1 C1 H1B 109.5
H1A C1 H1B 109.5
O1 C1 H1C 109.5
H1A C1 H1C 109.5
H1B C1 H1C 109.5
O1 C2 C7 116.6(3)
O1 C2 C3 124.2(4)
C7 C2 C3 119.2(3)
C2 C3 C4 120.6(4)
C2 C3 H3 119.7
C4 C3 H3 119.7
C5 C4 C3 120.1(4)
C5 C4 C8 120.7(3)
C3 C4 C8 119.3(4)
C4 C5 C6 119.6(3)
C4 C5 C10 120.9(3)
C6 C5 C10 119.6(3)
C7 C6 C5 119.3(3)
C7 C6 C9 120.0(3)
C5 C6 C9 120.7(3)
C6 C7 C2 121.3(4)
C6 C7 H7 119.3
C2 C7 H7 119.3
C4 C8 H8A 109.5
C4 C8 H8B 109.5
H8A C8 H8B 109.5
C4 C8 H8C 109.5
H8A C8 H8C 109.5
H8B C8 H8C 109.5
C6 C9 H9A 109.5
C6 C9 H9B 109.5
H9A C9 H9B 109.5
C6 C9 H9C 109.5
H9A C9 H9C 109.5
H9B C9 H9C 109.5
C15 C10 C11 118.7(3)
C15 C10 C5 121.3(3)
C11 C10 C5 120.0(3)
C10 C11 C12 121.3(3)
C10 C11 H11 119.4
C12 C11 H11 119.4
C13 C12 C11 118.6(3)
C13 C12 C25 121.4(3)
C11 C12 C25 120.0(3)
C12 C13 C14 121.3(3)
C12 C13 H13 119.4
C14 C13 H13 119.4
C15 C14 C13 118.5(3)
C15 C14 C16 121.9(3)
C13 C14 C16 119.7(3)
C10 C15 C14 121.7(3)
C10 C15 H15 119.2
C14 C15 H15 119.2
C17 C16 C21 119.0(3)
C17 C16 C14 120.1(3)
C21 C16 C14 120.9(3)
C18 C17 C16 119.9(4)
C18 C17 C23 119.1(3)
C16 C17 C23 121.0(3)
C19 C18 C17 121.0(4)
C19 C18 H18 119.5
C17 C18 H18 119.5
O2 C19 C18 125.0(4)
O2 C19 C20 115.8(4)
C18 C19 C20 119.2(4)
C21 C20 C19 121.3(4)
C21 C20 H20 119.4
C19 C20 H20 119.4
C20 C21 C16 119.6(3)
C20 C21 C22 120.1(4)
C16 C21 C22 120.3(3)
C21 C22 H22A 109.5
C21 C22 H22B 109.5
H22A C22 H22B 109.5
C21 C22 H22C 109.5
H22A C22 H22C 109.5
H22B C22 H22C 109.5
C17 C23 H23A 109.5
C17 C23 H23B 109.5
H23A C23 H23B 109.5
C17 C23 H23C 109.5
H23A C23 H23C 109.5
H23B C23 H23C 109.5
O2 C24 H24A 109.5
O2 C24 H24B 109.5
H24A C24 H24B 109.5
O2 C24 H24C 109.5
H24A C24 H24C 109.5
H24B C24 H24C 109.5
C26 C25 C30 117.4(3)
C26 C25 C12 121.1(3)
C30 C25 C12 121.4(3)
C27 C26 C25 121.9(3)
C27 C26 H26 119.0
C25 C26 H26 119.0
C26 C27 C28 118.4(3)
C26 C27 C39 120.3(3)
C28 C27 C39 121.1(3)
C29 C28 C27 121.7(3)
C29 C28 H28 119.2
C27 C28 H28 119.2
C28 C29 C30 118.6(3)
C28 C29 C47 122.0(3)
C30 C29 C47 119.4(3)
C29 C30 C25 121.9(3)
C29 C30 H30 119.1
C25 C30 H30 119.1
C40 C32 C39 120.5(4)
C40 C32 C45 118.5(4)
C39 C32 C45 121.1(4)
C43 C39 C32 119.0(3)
C43 C39 C27 122.0(3)
C32 C39 C27 119.0(3)
C41 C40 C32 121.0(4)
C41 C40 H40 119.5
C32 C40 H40 119.5
C40 C41 O4 115.5(4)
C40 C41 C42 120.2(4)
O4 C41 C42 124.4(4)
C41 C42 C43 119.7(4)
C41 C42 H42 120.2
C43 C42 H42 120.2
C39 C43 C42 119.7(4)
C39 C43 C44 120.4(3)
C42 C43 C44 119.9(4)
C43 C44 H44A 109.5
C43 C44 H44B 109.5
H44A C44 H44B 109.5
C43 C44 H44C 109.5
H44A C44 H44C 109.5
H44B C44 H44C 109.5
C32 C45 H45A 109.5
C32 C45 H45B 109.5
H45A C45 H45B 109.5
C32 C45 H45C 109.5
H45A C45 H45C 109.5
H45B C45 H45C 109.5
O4 C46 H46A 109.5
O4 C46 H46B 109.5
H46A C46 H46B 109.5
O4 C46 H46C 109.5
H46A C46 H46C 109.5
H46B C46 H46C 109.5
C48 C47 C52 119.7(3)
C48 C47 C29 120.6(3)
C52 C47 C29 119.7(3)
C49 C48 C47 118.9(4)
C49 C48 C54 120.2(4)
C47 C48 C54 120.9(3)
C50 C49 C48 121.7(4)
C50 C49 H49 119.1
C48 C49 H49 119.1
O3 C50 C49 125.6(4)
O3 C50 C51 115.0(4)
C49 C50 C51 119.4(4)
C52 C51 C50 120.8(4)
C52 C51 H51 119.6
C50 C51 H51 119.6
C51 C52 C47 119.4(4)
C51 C52 C53 119.6(3)
C47 C52 C53 121.0(3)
C52 C53 H53A 109.5
C52 C53 H53B 109.5
H53A C53 H53B 109.5
C52 C53 H53C 109.5
H53A C53 H53C 109.5
H53B C53 H53C 109.5
C48 C54 H54A 109.5
C48 C54 H54B 109.5
H54A C54 H54B 109.5
C48 C54 H54C 109.5
H54A C54 H54C 109.5
H54B C54 H54C 109.5
O3 C55 H55A 109.5
O3 C55 H55B 109.5
H55A C55 H55B 109.5
O3 C55 H55C 109.5
H55A C55 H55C 109.5
H55B C55 H55C 109.5
C2 O1 C1 117.9(3)
C19 O2 C24 117.6(3)
C50 O3 C55 116.3(4)
C41 O4 C46 117.1(4)
O1A C1A C2A 109.0(19)
O1A C1A C3A 117(2)
C2A C1A C3A 131(2)
C1A C2A C2B 112(2)
C1A C2A H2A 124.1
C2B C2A H2A 124.1
C3B C3A C1A 113.3(19)
C3B C3A H3A1 108.9
C1A C3A H3A1 108.9
C3B C3A H3A2 108.9
C1A C3A H3A2 108.9
H3A1 C3A H3A2 107.7
C2B C1B C3B 99.0(14)
C2B C1B H1BA 112.0
C3B C1B H1BA 112.0
C2B C1B H1BB 112.0
C3B C1B H1BB 112.0
H1BA C1B H1BB 109.7
C2A C2B C1B 122(3)
C2A C2B H2B 119.2
C1B C2B H2B 119.2
C3A C3B C1B 117.6(15)
C3A C3B H3BA 107.9
C1B C3B H3BA 107.9
C3A C3B H3BB 107.9
C1B C3B H3BB 107.9
H3BA C3B H3BB 107.2

loop_
_geom_bond_atom_site_label_1
_geom_bond_atom_site_label_2
_geom_bond_distance
C1 O1 1.423(5)
C1 H1A 0.9600
C1 H1B 0.9600
C1 H1C 0.9600
C2 O1 1.366(4)
C2 C7 1.385(5)
C2 C3 1.390(5)
C3 C4 1.390(5)
C3 H3 0.9300
C4 C5 1.389(5)
C4 C8 1.514(5)
C5 C6 1.411(5)
C5 C10 1.495(5)
C6 C7 1.382(5)
C6 C9 1.512(5)
C7 H7 0.9300
C8 H8A 0.9600
C8 H8B 0.9600
C8 H8C 0.9600
C9 H9A 0.9600
C9 H9B 0.9600
C9 H9C 0.9600
C10 C15 1.393(5)
C10 C11 1.400(5)
C11 C12 1.404(5)
C11 H11 0.9300
C12 C13 1.393(5)
C12 C25 1.486(5)
C13 C14 1.409(5)
C13 H13 0.9300
C14 C15 1.395(5)
C14 C16 1.499(5)
C15 H15 0.9300
C16 C17 1.403(5)
C16 C21 1.421(5)
C17 C18 1.394(5)
C17 C23 1.508(5)
C18 C19 1.388(6)
C18 H18 0.9300
C19 O2 1.364(4)
C19 C20 1.392(6)
C20 C21 1.381(5)
C20 H20 0.9300
C21 C22 1.510(5)
C22 H22A 0.9600
C22 H22B 0.9600
C22 H22C 0.9600
C23 H23A 0.9600
C23 H23B 0.9600
C23 H23C 0.9600
C24 O2 1.415(5)
C24 H24A 0.9600
C24 H24B 0.9600
C24 H24C 0.9600
C25 C26 1.397(5)
C25 C30 1.407(5)
C26 C27 1.390(5)
C26 H26 0.9300
C27 C28 1.395(5)
C27 C39 1.496(5)
C28 C29 1.382(5)
C28 H28 0.9300
C29 C30 1.389(5)
C29 C47 1.500(5)
C30 H30 0.9300
C32 C40 1.374(5)
C32 C39 1.405(6)
C32 C45 1.510(7)
C39 C43 1.391(6)
C40 C41 1.363(6)
C40 H40 0.9300
C41 O4 1.385(5)
C41 C42 1.392(6)
C42 C43 1.412(5)
C42 H42 0.9300
C43 C44 1.504(6)
C44 H44A 0.9600
C44 H44B 0.9600
C44 H44C 0.9600
C45 H45A 0.9600
C45 H45B 0.9600
C45 H45C 0.9600
C46 O4 1.414(6)
C46 H46A 0.9600
C46 H46B 0.9600
C46 H46C 0.9600
C47 C48 1.407(5)
C47 C52 1.413(5)
C48 C49 1.391(5)
C48 C54 1.499(5)
C49 C50 1.376(6)
C49 H49 0.9300
C50 O3 1.375(5)
C50 C51 1.393(6)
C51 C52 1.388(5)
C51 H51 0.9300
C52 C53 1.504(6)
C53 H53A 0.9600
C53 H53B 0.9600
C53 H53C 0.9600
C54 H54A 0.9600
C54 H54B 0.9600
C54 H54C 0.9600
C55 O3 1.425(6)
C55 H55A 0.9600
C55 H55B 0.9600
C55 H55C 0.9600
C1A O1A 1.294(18)
C1A C2A 1.36(3)
C1A C3A 1.37(3)
C2A C2B 1.50(4)
C2A H2A 0.9300
C3A C3B 1.32(4)
C3A H3A1 0.9700
C3A H3A2 0.9700
C1B C2B 1.54(3)
C1B C3B 1.68(3)
C1B H1BA 0.9700
C1B H1BB 0.9700
C2B H2B 0.9300
C3B H3BA 0.9700
C3B H3BB 0.9700

loop_
_geom_torsion_atom_site_label_1
_geom_torsion_atom_site_label_2
_geom_torsion_atom_site_label_3
_geom_torsion_atom_site_label_4
_geom_torsion
O1 C2 C3 C4 178.3(3)
C7 C2 C3 C4 -0.6(5)
C2 C3 C4 C5 -0.2(5)
C2 C3 C4 C8 178.9(3)
C3 C4 C5 C6 1.0(5)
C8 C4 C5 C6 -178.1(3)
C3 C4 C5 C10 -179.5(3)
C8 C4 C5 C10 1.4(5)
C4 C5 C6 C7 -0.9(5)
C10 C5 C6 C7 179.6(3)
C4 C5 C6 C9 180.0(3)
C10 C5 C6 C9 0.4(5)
C5 C6 C7 C2 0.0(5)
C9 C6 C7 C2 179.2(3)
O1 C2 C7 C6 -178.2(3)
C3 C2 C7 C6 0.8(6)
C4 C5 C10 C15 87.2(5)
C6 C5 C10 C15 -93.3(4)
C4 C5 C10 C11 -92.3(4)
C6 C5 C10 C11 87.3(4)
C15 C10 C11 C12 -0.2(5)
C5 C10 C11 C12 179.3(3)
C10 C11 C12 C13 0.2(5)
C10 C11 C12 C25 -178.3(3)
C11 C12 C13 C14 0.2(5)
C25 C12 C13 C14 178.7(3)
C12 C13 C14 C15 -0.6(5)
C12 C13 C14 C16 -179.3(3)
C11 C10 C15 C14 -0.3(6)
C5 C10 C15 C14 -179.8(3)
C13 C14 C15 C10 0.7(5)
C16 C14 C15 C10 179.3(3)
C15 C14 C16 C17 109.0(4)
C13 C14 C16 C17 -72.4(5)
C15 C14 C16 C21 -71.9(5)
C13 C14 C16 C21 106.7(4)
C21 C16 C17 C18 -0.4(5)
C14 C16 C17 C18 178.7(3)
C21 C16 C17 C23 -179.7(3)
C14 C16 C17 C23 -0.6(5)
C16 C17 C18 C19 -0.8(5)
C23 C17 C18 C19 178.5(3)
C17 C18 C19 O2 -178.3(4)
C17 C18 C19 C20 0.9(6)
O2 C19 C20 C21 179.5(4)
C18 C19 C20 C21 0.2(6)
C19 C20 C21 C16 -1.4(6)
C19 C20 C21 C22 -179.2(4)
C17 C16 C21 C20 1.5(5)
C14 C16 C21 C20 -177.6(3)
C17 C16 C21 C22 179.3(3)
C14 C16 C21 C22 0.2(5)
C13 C12 C25 C26 -148.7(3)
C11 C12 C25 C26 29.8(5)
C13 C12 C25 C30 33.3(5)
C11 C12 C25 C30 -148.2(3)
C30 C25 C26 C27 -0.2(5)
C12 C25 C26 C27 -178.3(3)
C25 C26 C27 C28 -1.1(5)
C25 C26 C27 C39 174.4(3)
C26 C27 C28 C29 1.8(5)
C39 C27 C28 C29 -173.6(3)
C27 C28 C29 C30 -1.3(5)
C27 C28 C29 C47 175.8(3)
C28 C29 C30 C25 0.0(5)
C47 C29 C30 C25 -177.2(3)
C26 C25 C30 C29 0.7(5)
C12 C25 C30 C29 178.8(3)
C40 C32 C39 C43 0.6(6)
C45 C32 C39 C43 179.5(4)
C40 C32 C39 C27 177.9(4)
C45 C32 C39 C27 -3.1(6)
C26 C27 C39 C43 86.3(5)
C28 C27 C39 C43 -98.3(4)
C26 C27 C39 C32 -91.0(4)
C28 C27 C39 C32 84.4(5)
C39 C32 C40 C41 -1.9(7)
C45 C32 C40 C41 179.1(5)
C32 C40 C41 O4 -177.8(4)
C32 C40 C41 C42 2.2(7)
C40 C41 C42 C43 -1.3(6)
O4 C41 C42 C43 178.8(4)
C32 C39 C43 C42 0.4(6)
C27 C39 C43 C42 -176.9(3)
C32 C39 C43 C44 -179.1(4)
C27 C39 C43 C44 3.6(6)
C41 C42 C43 C39 0.0(6)
C41 C42 C43 C44 179.4(4)
C28 C29 C47 C48 -78.5(5)
C30 C29 C47 C48 98.5(4)
C28 C29 C47 C52 105.2(4)
C30 C29 C47 C52 -77.8(4)
C52 C47 C48 C49 2.1(5)
C29 C47 C48 C49 -174.2(3)
C52 C47 C48 C54 -178.3(3)
C29 C47 C48 C54 5.4(5)
C47 C48 C49 C50 0.0(6)
C54 C48 C49 C50 -179.6(4)
C48 C49 C50 O3 178.2(4)
C48 C49 C50 C51 -3.1(6)
O3 C50 C51 C52 -177.1(3)
C49 C50 C51 C52 4.1(6)
C50 C51 C52 C47 -2.0(6)
C50 C51 C52 C53 176.3(4)
C48 C47 C52 C51 -1.2(5)
C29 C47 C52 C51 175.2(3)
C48 C47 C52 C53 -179.4(3)
C29 C47 C52 C53 -3.0(5)
C7 C2 O1 C1 170.8(4)
C3 C2 O1 C1 -8.2(5)
C18 C19 O2 C24 -3.2(6)
C20 C19 O2 C24 177.6(4)
C49 C50 O3 C55 -16.2(6)
C51 C50 O3 C55 165.0(4)
C40 C41 O4 C46 179.9(4)
C42 C41 O4 C46 -0.1(6)
O1A C1A C2A C2B -170.6(16)
C3A C1A C2A C2B -11(3)
O1A C1A C3A C3B 153.3(18)
C2A C1A C3A C3B -5(3)
C1A C2A C2B C1B -14(3)
C3B C1B C2B C2A 40(3)
C1A C3A C3B C1B 43(3)
C2B C1B C3B C3A -58(2)
